data_7102894
loop_
_publ_author_name
'Trokowski, Robert'
'Akine, Shigehisa'
'Nabeshima, Tatsuya'

_publ_section_title
;
 Synthesis, characterization and molecular recognition of a
 bis-platinum terpyridine dimer.
;
_journal_issue 7
_journal_name_full 'Chemical communications (Cambridge, England)'
_journal_page_first 889
_journal_page_last 890
_journal_paper_doi 10.1039/b716459a
_journal_year 2008
_chemical_formula_moiety C86H98B4F16N8O13Pt2S6
_chemical_formula_sum 'C86 H98 B4 F16 N8 O13 Pt2 S6'
_chemical_formula_weight 2381.50
_chemical_name_common C64H44N8Pt2(C10H8O2)(BF4)4(Me2SO)6(H2O)5
_chemical_name_systematic
;
?
;
_space_group_IT_number 2
_symmetry_cell_setting triclinic
_symmetry_space_group_name_Hall '-P 1'
_symmetry_space_group_name_H-M 'P -1'
_atom_sites_solution_hydrogens geom
_atom_sites_solution_primary direct
_atom_sites_solution_secondary difmap
_audit_creation_method SHELXL-97
_cell_angle_alpha 114.721(16)
_cell_angle_beta 91.774(13)
_cell_angle_gamma 101.924(14)
_cell_formula_units_Z 1
_cell_length_a 10.382(4)
_cell_length_b 17.061(7)
_cell_length_c 18.049(7)
_cell_measurement_reflns_used 22301
_cell_measurement_temperature 120(2)
_cell_measurement_theta_max 25.00
_cell_measurement_theta_min 3.01
_cell_volume 2816.3(19)
_computing_cell_refinement 'Rapid AUTO (Rigaku Corp.)'
_computing_data_collection 'Rapid AUTO (Rigaku Corp.)'
_computing_data_reduction 'Rapid AUTO (Rigaku Corp.)'
_computing_molecular_graphics ORTEP-3
_computing_publication_material ORTEP-3
_computing_structure_refinement 'SHELXL-97 (Sheldrick, 1997)'
_computing_structure_solution SIR97
_diffrn_ambient_temperature 120(2)
_diffrn_measured_fraction_theta_full 0.995
_diffrn_measured_fraction_theta_max 0.995
_diffrn_measurement_device_type 'Rigaku R-AXIS Rapid'
_diffrn_measurement_method IP
_diffrn_radiation_monochromator graphite
_diffrn_radiation_source 'fine-focus sealed tube'
_diffrn_radiation_type MoK\a
_diffrn_radiation_wavelength 0.71069
_diffrn_reflns_av_R_equivalents 0.1062
_diffrn_reflns_av_sigmaI/netI 0.1335
_diffrn_reflns_limit_h_max 12
_diffrn_reflns_limit_h_min -12
_diffrn_reflns_limit_k_max 20
_diffrn_reflns_limit_k_min -20
_diffrn_reflns_limit_l_max 21
_diffrn_reflns_limit_l_min -21
_diffrn_reflns_number 22301
_diffrn_reflns_theta_full 25.00
_diffrn_reflns_theta_max 25.00
_diffrn_reflns_theta_min 3.01
_diffrn_standards_decay_% 0
_diffrn_standards_interval_count 0
_diffrn_standards_interval_time 0
_diffrn_standards_number 0
_exptl_absorpt_coefficient_mu 2.673
_exptl_absorpt_correction_T_max 0.8780
_exptl_absorpt_correction_T_min 0.3484
_exptl_absorpt_correction_type multi-scan
_exptl_absorpt_process_details 'Rapid AUTO (Rigaku Corp.)'
_exptl_crystal_colour red
_exptl_crystal_density_diffrn 1.404
_exptl_crystal_density_method 'not measured'
_exptl_crystal_description needle
_exptl_crystal_F_000 1190
_exptl_crystal_size_max 0.50
_exptl_crystal_size_mid 0.05
_exptl_crystal_size_min 0.05
_refine_diff_density_max 1.602
_refine_diff_density_min -2.066
_refine_diff_density_rms 0.178
_refine_ls_extinction_method none
_refine_ls_goodness_of_fit_ref 1.023
_refine_ls_hydrogen_treatment constr
_refine_ls_matrix_type full
_refine_ls_number_parameters 616
_refine_ls_number_reflns 9888
_refine_ls_number_restraints 79
_refine_ls_restrained_S_all 1.023
_refine_ls_R_factor_all 0.1060
_refine_ls_R_factor_gt 0.0796
_refine_ls_shift/su_max 0.000
_refine_ls_shift/su_mean 0.000
_refine_ls_structure_factor_coef Fsqd
_refine_ls_weighting_details 'calc w=1/[\s^2^(Fo^2^)+(0.1000P)^2^+0.0000P] where P=(Fo^2^+2Fc^2^)/3'
_refine_ls_weighting_scheme calc
_refine_ls_wR_factor_gt 0.1873
_refine_ls_wR_factor_ref 0.2052
_reflns_number_gt 6661
_reflns_number_total 9888
_reflns_threshold_expression >2sigma(I)
_cod_data_source_file b716459a.txt
_cod_data_source_block 1naphthalene26diol
_cod_original_sg_symbol_H-M P-1
_cod_database_code 7102894

loop_
_symmetry_equiv_pos_as_xyz
'x, y, z'
'-x, -y, -z'

loop_
_atom_site_label
_atom_site_type_symbol
_atom_site_fract_x
_atom_site_fract_y
_atom_site_fract_z
_atom_site_U_iso_or_equiv
_atom_site_adp_type
_atom_site_occupancy
_atom_site_calc_flag
_atom_site_refinement_flags
_atom_site_disorder_assembly
_atom_site_disorder_group
Pt1 Pt 0.86870(4) 0.56897(3) 0.40244(3) 0.05038(17) Uani 1 d . . .
N1 N 0.8526(7) 0.6242(6) 0.5243(5) 0.046(2) Uani 1 d . . .
C1 C 0.8323(8) 0.5630(7) 0.5571(7) 0.044(2) Uani 1 d . . .
C2 C 0.8198(10) 0.5867(7) 0.6390(7) 0.051(3) Uani 1 d . . .
H1 H 0.8061 0.5437 0.6602 0.062 Uiso 1 calc R . .
C3 C 0.8279(10) 0.6758(8) 0.6894(8) 0.060(3) Uani 1 d . . .
H2 H 0.8202 0.6947 0.7463 0.072 Uiso 1 calc R . .
C4 C 0.8478(10) 0.7380(8) 0.6557(8) 0.057(3) Uani 1 d . . .
H3 H 0.8546 0.7992 0.6896 0.069 Uiso 1 calc R . .
C5 C 0.8570(9) 0.7089(7) 0.5738(7) 0.048(2) Uani 1 d . . .
H4 H 0.8669 0.7506 0.5511 0.058 Uiso 1 calc R . .
N2 N 0.8430(7) 0.4631(6) 0.4205(5) 0.046(2) Uani 1 d . . .
C6 C 0.8234(9) 0.4711(7) 0.4973(7) 0.049(2) Uani 1 d . . .
C7 C 0.8018(8) 0.3964(7) 0.5112(7) 0.046(2) Uani 1 d . . .
H5 H 0.7917 0.4015 0.5651 0.055 Uiso 1 calc R . .
C8 C 0.7946(9) 0.3110(7) 0.4451(7) 0.051(3) Uani 1 d . . .
C9 C 0.8174(9) 0.3073(7) 0.3667(7) 0.051(3) Uani 1 d . . .
H6 H 0.8150 0.2518 0.3216 0.062 Uiso 1 calc R . .
C10 C 0.8433(9) 0.3847(7) 0.3557(7) 0.049(2) Uani 1 d . . .
N3 N 0.8833(9) 0.4803(7) 0.2880(6) 0.063(3) Uani 1 d . . .
C11 C 0.8651(11) 0.3950(8) 0.2811(7) 0.057(3) Uani 1 d . . .
C12 C 0.8739(13) 0.3248(9) 0.2072(8) 0.076(4) Uani 1 d . . .
H7 H 0.8648 0.2668 0.2037 0.091 Uiso 1 calc R . .
C13 C 0.8968(16) 0.3411(11) 0.1368(9) 0.090(4) Uani 1 d . . .
H8 H 0.9029 0.2947 0.0854 0.107 Uiso 1 calc R . .
C14 C 0.910(2) 0.4281(12) 0.1466(9) 0.112(6) Uani 1 d . . .
H9 H 0.9247 0.4408 0.1007 0.134 Uiso 1 calc R . .
C15 C 0.9013(15) 0.4973(10) 0.2222(10) 0.086(4) Uani 1 d . . .
H10 H 0.9082 0.5556 0.2269 0.104 Uiso 1 calc R . .
C16 C 0.7621(9) 0.2318(7) 0.4594(7) 0.054(3) Uani 1 d . . .
C17 C 0.6703(9) 0.2253(7) 0.5110(7) 0.052(3) Uani 1 d . . .
H11 H 0.6290 0.2731 0.5364 0.063 Uiso 1 calc R . .
C18 C 0.6352(10) 0.1510(7) 0.5277(9) 0.063(3) Uani 1 d . . .
C19 C 0.6996(11) 0.0795(8) 0.4885(10) 0.075(4) Uani 1 d . . .
H12 H 0.6789 0.0281 0.4983 0.090 Uiso 1 calc R . .
C20 C 0.7914(10) 0.0864(8) 0.4366(9) 0.069(4) Uani 1 d . . .
H13 H 0.8357 0.0400 0.4120 0.083 Uiso 1 calc R . .
C21 C 0.8203(10) 0.1600(8) 0.4196(9) 0.064(3) Uani 1 d . . .
H14 H 0.8796 0.1618 0.3810 0.077 Uiso 1 calc R . .
C22 C 0.5340(10) 0.1468(8) 0.5846(8) 0.063(3) Uani 1 d . . .
C23 C 0.4210(9) 0.1767(7) 0.5821(8) 0.055(3) Uani 1 d . . .
H15 H 0.4061 0.1974 0.5419 0.066 Uiso 1 calc R . .
C24 C 0.3290(10) 0.1776(7) 0.6358(8) 0.056(3) Uani 1 d . . .
C25 C 0.3489(11) 0.1463(9) 0.6924(9) 0.070(3) Uani 1 d . . .
H16 H 0.2861 0.1462 0.7295 0.084 Uiso 1 calc R . .
C26 C 0.4611(12) 0.1143(10) 0.6960(10) 0.087(5) Uani 1 d . . .
H17 H 0.4731 0.0918 0.7351 0.104 Uiso 1 calc R . .
C27 C 0.5534(12) 0.1148(9) 0.6444(10) 0.079(4) Uani 1 d . . .
H18 H 0.6303 0.0939 0.6482 0.095 Uiso 1 calc R . .
C28 C 0.2040(10) 0.2081(8) 0.6315(7) 0.055(3) Uani 1 d . . .
C29 C 0.2167(10) 0.2848(8) 0.6188(7) 0.057(3) Uani 1 d . . .
H19 H 0.3006 0.3129 0.6108 0.069 Uiso 1 calc R . .
N4 N 0.1076(8) 0.3203(6) 0.6179(6) 0.053(2) Uani 1 d . . .
C30 C -0.0088(10) 0.2796(8) 0.6298(7) 0.060(3) Uani 1 d . . .
H20 H -0.0831 0.3043 0.6310 0.072 Uiso 1 calc R . .
C31 C -0.0246(11) 0.2036(8) 0.6405(8) 0.063(3) Uani 1 d . . .
H21 H -0.1087 0.1765 0.6491 0.076 Uiso 1 calc R . .
C32 C 0.0821(11) 0.1665(9) 0.6387(8) 0.065(3) Uani 1 d . . .
H22 H 0.0701 0.1116 0.6424 0.078 Uiso 1 calc R . .
O1 O 0.5344(17) 0.3747(14) 0.2657(13) 0.187(8) Uani 1 d . . .
H23 H 0.5278 0.3219 0.2583 0.281 Uiso 1 calc R . .
C33 C 0.5237(15) 0.4277(13) 0.3491(11) 0.149(10) Uani 1 d D . .
C34 C 0.5067(13) 0.3964(9) 0.4092(9) 0.111(6) Uani 1 d D . .
H24 H 0.5026 0.3357 0.3955 0.133 Uiso 1 calc R . .
C35 C 0.4956(12) 0.4550(5) 0.4901(6) 0.105(6) Uani 1 d D . .
C36 C 0.4838(13) 0.4246(10) 0.5511(10) 0.132(9) Uani 1 d D . .
H25 H 0.4850 0.3648 0.5382 0.159 Uiso 1 calc R . .
C37 C 0.4701(14) 0.4827(13) 0.6315(12) 0.140(10) Uani 1 d D . .
H26 H 0.4568 0.4615 0.6724 0.168 Uiso 1 calc R . .
B1 B 0.136(2) 0.0385(16) 0.3506(14) 0.1033(18) Uiso 0.364(8) d PD A 1
F1 F 0.144(2) 0.1121(13) 0.4209(11) 0.1033(18) Uiso 0.364(8) d PD A 1
F2 F 0.194(2) -0.0166(15) 0.3693(14) 0.1033(18) Uiso 0.364(8) d PD A 1
F3 F 0.0051(17) 0.0014(15) 0.3220(13) 0.1033(18) Uiso 0.364(8) d PD A 1
F4 F 0.187(2) 0.0569(15) 0.2908(12) 0.1033(18) Uiso 0.364(8) d PD A 1
B2 B 0.1641(18) 0.0497(12) 0.3750(12) 0.1033(18) Uiso 0.636(8) d PD A 2
F5 F 0.1262(13) 0.0402(9) 0.4446(7) 0.1033(18) Uiso 0.636(8) d PD A 2
F6 F 0.2566(12) 0.1249(8) 0.3978(8) 0.1033(18) Uiso 0.636(8) d PD A 2
F7 F 0.2006(14) -0.0270(8) 0.3309(8) 0.1033(18) Uiso 0.636(8) d PD A 2
F8 F 0.0533(12) 0.0521(10) 0.3356(8) 0.1033(18) Uiso 0.636(8) d PD A 2
B3 B 0.892(4) 0.799(3) 0.920(3) 0.333(9) Uiso 0.443(17) d PD B 1
F9 F 0.798(5) 0.846(4) 0.936(4) 0.333(9) Uiso 0.443(17) d PD B 1
F10 F 0.979(5) 0.826(5) 0.987(3) 0.333(9) Uiso 0.443(17) d PD B 1
F11 F 0.957(5) 0.810(4) 0.861(3) 0.333(9) Uiso 0.443(17) d PD B 1
F12 F 0.832(6) 0.713(3) 0.894(4) 0.333(9) Uiso 0.443(17) d PD B 1
B4 B 0.862(4) 0.778(3) 0.961(2) 0.333(9) Uiso 0.557(17) d PD B 2
F13 F 0.807(4) 0.758(3) 0.885(2) 0.333(9) Uiso 0.557(17) d PD B 2
F14 F 0.985(4) 0.830(4) 0.976(3) 0.333(9) Uiso 0.557(17) d PD B 2
F15 F 0.869(5) 0.704(3) 0.969(3) 0.333(9) Uiso 0.557(17) d PD B 2
F16 F 0.783(4) 0.819(3) 1.014(3) 0.333(9) Uiso 0.557(17) d PD B 2
O2 O 0.7873(10) 0.4205(7) 0.6951(6) 0.088(3) Uani 1 d . . .
C38 C 0.700(3) 0.5249(16) 0.8218(14) 0.172(10) Uani 1 d . . .
H27 H 0.6692 0.5641 0.8020 0.258 Uiso 0.569(14) calc PR C 1
H28 H 0.7961 0.5468 0.8398 0.258 Uiso 0.569(14) calc PR C 1
H29 H 0.6540 0.5241 0.8681 0.258 Uiso 0.569(14) calc PR C 1
H30 H 0.7622 0.5794 0.8272 0.258 Uiso 0.431(14) calc PR C 2
H31 H 0.6741 0.5329 0.8757 0.258 Uiso 0.431(14) calc PR C 2
H32 H 0.6212 0.5120 0.7836 0.258 Uiso 0.431(14) calc PR C 2
S1 S 0.6636(8) 0.4064(5) 0.7343(6) 0.091(3) Uani 0.569(14) d P C 1
C39 C 0.729(5) 0.353(3) 0.795(3) 0.151(12) Uiso 0.569(14) d P C 1
H33 H 0.7187 0.2893 0.7601 0.227 Uiso 0.569(14) calc PR C 1
H34 H 0.6791 0.3599 0.8421 0.227 Uiso 0.569(14) calc PR C 1
H35 H 0.8233 0.3813 0.8159 0.227 Uiso 0.569(14) calc PR C 1
S2 S 0.7766(16) 0.4370(8) 0.7842(7) 0.109(6) Uani 0.431(14) d P C 2
C40 C 0.620(6) 0.359(4) 0.782(3) 0.151(12) Uiso 0.431(14) d P C 2
H36 H 0.6334 0.2988 0.7624 0.227 Uiso 0.431(14) calc PR C 2
H37 H 0.5488 0.3594 0.7454 0.227 Uiso 0.431(14) calc PR C 2
H38 H 0.5947 0.3779 0.8379 0.227 Uiso 0.431(14) calc PR C 2
O3 O 0.557(2) 0.2252(17) 0.2393(16) 0.247(12) Uani 1 d D . .
C41 C 0.5001(19) 0.0871(17) 0.2783(14) 0.153(9) Uani 1 d D . .
H39 H 0.5874 0.0803 0.2932 0.229 Uiso 0.486(16) calc PR D 1
H40 H 0.4347 0.0300 0.2595 0.229 Uiso 0.486(16) calc PR D 1
H41 H 0.4734 0.1317 0.3265 0.229 Uiso 0.486(16) calc PR D 1
H42 H 0.5425 0.1204 0.3355 0.229 Uiso 0.514(16) calc PR D 2
H43 H 0.5661 0.0645 0.2427 0.229 Uiso 0.514(16) calc PR D 2
H44 H 0.4287 0.0370 0.2737 0.229 Uiso 0.514(16) calc PR D 2
S3 S 0.4324(8) 0.1587(8) 0.2474(8) 0.121(5) Uani 0.514(16) d P D 2
C42 C 0.366(7) 0.088(4) 0.133(5) 0.30(3) Uiso 0.514(16) d PD D 2
H45 H 0.3284 0.1240 0.1118 0.451 Uiso 0.514(16) calc PR D 2
H46 H 0.2978 0.0362 0.1266 0.451 Uiso 0.514(16) calc PR D 2
H47 H 0.4394 0.0691 0.1029 0.451 Uiso 0.514(16) calc PR D 2
S4 S 0.5093(14) 0.1242(16) 0.1928(11) 0.186(9) Uani 0.486(16) d P D 1
C43 C 0.317(5) 0.113(6) 0.183(6) 0.30(3) Uiso 0.486(16) d PD D 1
H48 H 0.2906 0.1293 0.1403 0.451 Uiso 0.486(16) calc PR D 1
H49 H 0.2939 0.1524 0.2359 0.451 Uiso 0.486(16) calc PR D 1
H50 H 0.2708 0.0513 0.1691 0.451 Uiso 0.486(16) calc PR D 1
O4 O 0.8493(16) 0.1383(9) 0.2173(8) 0.139(5) Uani 1 d . . .
C44 C 0.803(4) -0.028(2) 0.179(2) 0.243(17) Uani 1 d . . .
H51 H 0.7160 -0.0357 0.1978 0.365 Uiso 0.59(2) calc PR E 1
H52 H 0.8731 -0.0110 0.2241 0.365 Uiso 0.59(2) calc PR E 1
H53 H 0.8090 -0.0841 0.1334 0.365 Uiso 0.59(2) calc PR E 1
H54 H 0.8418 -0.0264 0.2297 0.365 Uiso 0.41(2) calc PR E 2
H55 H 0.8042 -0.0846 0.1324 0.365 Uiso 0.41(2) calc PR E 2
H56 H 0.7112 -0.0225 0.1832 0.365 Uiso 0.41(2) calc PR E 2
C45 C 0.993(3) 0.033(3) 0.127(2) 0.127(9) Uiso 0.59(2) d P E 1
H57 H 1.0325 0.0741 0.1046 0.190 Uiso 0.59(2) calc PR E 1
H58 H 0.9892 -0.0280 0.0880 0.190 Uiso 0.59(2) calc PR E 1
H59 H 1.0471 0.0473 0.1789 0.190 Uiso 0.59(2) calc PR E 1
S5 S 0.8204(13) 0.0452(9) 0.1486(9) 0.104(4) Uani 0.59(2) d P E 1
C46 C 0.786(5) 0.038(3) 0.060(3) 0.127(9) Uiso 0.41(2) d P E 2
H60 H 0.8228 0.0837 0.0415 0.190 Uiso 0.41(2) calc PR E 2
H61 H 0.6947 0.0397 0.0704 0.190 Uiso 0.41(2) calc PR E 2
H62 H 0.7873 -0.0207 0.0165 0.190 Uiso 0.41(2) calc PR E 2
S6 S 0.896(3) 0.0603(17) 0.1622(18) 0.142(8) Uani 0.41(2) d P E 2
O5 O 0.310(3) 0.4063(19) 0.8708(17) 0.124(8) Uiso 0.50 d P F 1
O6 O -0.176(2) 0.2032(18) 0.8450(16) 0.123(8) Uiso 0.50 d P G 1
O7 O 0.172(4) 0.374(3) 0.837(2) 0.089(11) Uiso 0.25 d P H 3
O8 O -0.102(5) 0.282(4) 0.823(3) 0.136(18) Uiso 0.25 d P I 2
O9 O 0.161(7) 0.318(5) 0.870(5) 0.19(3) Uiso 0.25 d P J 2
O10 O 0.479(9) 0.812(6) 1.038(5) 0.21(3) Uiso 0.25 d P K 1
O11 O 0.385(6) 0.498(5) 0.883(4) 0.15(2) Uiso 0.25 d P L 2
O12 O 0.367(5) 0.424(4) 0.810(4) 0.127(16) Uiso 0.25 d P M 3

loop_
_atom_site_aniso_label
_atom_site_aniso_U_11
_atom_site_aniso_U_22
_atom_site_aniso_U_33
_atom_site_aniso_U_23
_atom_site_aniso_U_13
_atom_site_aniso_U_12
Pt1 0.0414(2) 0.0544(3) 0.0715(3) 0.0381(2) 0.01455(18) 0.02038(18)
N1 0.032(4) 0.044(5) 0.069(6) 0.033(5) 0.018(4) 0.007(3)
C1 0.028(4) 0.050(6) 0.070(7) 0.035(6) 0.016(4) 0.020(4)
C2 0.051(5) 0.046(6) 0.068(7) 0.031(6) 0.016(5) 0.017(5)
C3 0.053(6) 0.055(7) 0.084(8) 0.037(7) 0.026(6) 0.020(5)
C4 0.053(6) 0.049(7) 0.073(8) 0.026(6) 0.009(5) 0.019(5)
C5 0.051(5) 0.037(6) 0.069(7) 0.031(6) 0.016(5) 0.018(5)
N2 0.024(3) 0.055(5) 0.066(6) 0.032(5) 0.003(3) 0.016(4)
C6 0.033(4) 0.050(6) 0.068(7) 0.028(6) 0.020(5) 0.015(4)
C7 0.035(4) 0.049(6) 0.073(7) 0.041(6) 0.020(4) 0.019(4)
C8 0.035(5) 0.044(6) 0.080(8) 0.028(6) 0.008(5) 0.018(4)
C9 0.044(5) 0.045(6) 0.070(7) 0.027(6) 0.012(5) 0.018(5)
C10 0.041(5) 0.050(6) 0.067(7) 0.031(6) 0.005(5) 0.022(5)
N3 0.070(6) 0.068(7) 0.072(6) 0.042(6) 0.035(5) 0.033(5)
C11 0.055(6) 0.059(7) 0.063(7) 0.029(6) 0.004(5) 0.020(5)
C12 0.094(9) 0.060(8) 0.063(8) 0.015(7) 0.008(7) 0.026(7)
C13 0.116(12) 0.079(11) 0.068(9) 0.026(8) 0.017(8) 0.024(9)
C14 0.196(19) 0.089(12) 0.055(9) 0.029(9) 0.030(10) 0.047(13)
C15 0.103(10) 0.077(10) 0.104(12) 0.056(10) 0.021(9) 0.034(9)
C16 0.041(5) 0.049(6) 0.081(8) 0.033(6) 0.011(5) 0.017(5)
C17 0.036(5) 0.046(6) 0.086(8) 0.036(6) 0.005(5) 0.017(5)
C18 0.039(5) 0.047(7) 0.115(10) 0.043(7) 0.010(6) 0.018(5)
C19 0.054(6) 0.044(7) 0.133(12) 0.043(8) 0.005(7) 0.018(5)
C20 0.044(6) 0.051(7) 0.122(11) 0.041(8) 0.021(6) 0.019(5)
C21 0.042(5) 0.053(7) 0.110(10) 0.042(7) 0.019(6) 0.019(5)
C22 0.052(6) 0.061(7) 0.102(9) 0.054(7) 0.016(6) 0.026(6)
C23 0.035(5) 0.045(6) 0.094(9) 0.039(6) 0.013(5) 0.010(5)
C24 0.048(5) 0.050(7) 0.090(8) 0.045(7) 0.024(5) 0.017(5)
C25 0.058(6) 0.079(9) 0.104(10) 0.062(8) 0.029(7) 0.026(6)
C26 0.057(7) 0.111(12) 0.142(14) 0.095(11) 0.025(8) 0.032(8)
C27 0.058(7) 0.070(9) 0.148(13) 0.077(9) 0.020(8) 0.025(6)
C28 0.053(6) 0.060(7) 0.075(8) 0.047(6) 0.020(5) 0.022(5)
C29 0.047(5) 0.060(7) 0.087(8) 0.049(7) 0.025(5) 0.020(5)
N4 0.042(4) 0.052(5) 0.073(6) 0.034(5) 0.011(4) 0.014(4)
C30 0.043(5) 0.084(9) 0.086(8) 0.058(7) 0.026(5) 0.034(6)
C31 0.050(6) 0.072(8) 0.100(9) 0.061(8) 0.026(6) 0.027(6)
C32 0.057(6) 0.073(8) 0.098(9) 0.064(8) 0.027(6) 0.025(6)
O1 0.122(12) 0.187(19) 0.22(2) 0.072(17) -0.014(13) 0.008(12)
C33 0.039(8) 0.16(2) 0.26(3) 0.11(2) -0.026(14) -0.009(11)
C34 0.044(7) 0.129(16) 0.19(2) 0.091(16) 0.018(10) 0.024(9)
C35 0.034(6) 0.112(14) 0.20(2) 0.101(16) 0.014(9) 0.022(8)
C36 0.040(7) 0.138(18) 0.28(3) 0.14(2) 0.020(12) 0.028(10)
C37 0.034(7) 0.122(18) 0.28(3) 0.11(2) 0.009(12) 0.006(9)
O2 0.110(7) 0.100(8) 0.092(7) 0.064(6) 0.043(6) 0.054(6)
C38 0.24(3) 0.13(2) 0.15(2) 0.054(17) 0.11(2) 0.07(2)
S1 0.094(6) 0.091(5) 0.103(6) 0.052(5) 0.038(5) 0.030(4)
S2 0.163(14) 0.094(8) 0.098(8) 0.063(7) 0.048(9) 0.039(8)
O3 0.22(2) 0.20(2) 0.26(3) 0.11(2) -0.081(19) -0.065(18)
C41 0.105(14) 0.22(3) 0.144(19) 0.089(19) -0.008(13) 0.052(16)
S3 0.062(5) 0.133(9) 0.169(11) 0.059(8) 0.018(5) 0.039(5)
S4 0.112(10) 0.26(2) 0.184(16) 0.082(16) 0.028(10) 0.084(13)
O4 0.202(14) 0.111(10) 0.114(10) 0.034(8) 0.036(9) 0.088(10)
C44 0.34(5) 0.13(2) 0.21(3) 0.06(2) 0.05(3) -0.01(3)
S5 0.111(8) 0.072(6) 0.117(7) 0.027(5) 0.018(7) 0.025(6)
S6 0.16(2) 0.110(14) 0.17(2) 0.062(14) 0.062(18) 0.045(16)

loop_
_atom_type_symbol
_atom_type_description
_atom_type_scat_dispersion_real
_atom_type_scat_dispersion_imag
_atom_type_scat_source
C C 0.0033 0.0016 'International Tables Vol C Tables 4.2.6.8 and 6.1.1.4'
H H 0.0000 0.0000 'International Tables Vol C Tables 4.2.6.8 and 6.1.1.4'
N N 0.0061 0.0033 'International Tables Vol C Tables 4.2.6.8 and 6.1.1.4'
Pt Pt -1.7033 8.3905 'International Tables Vol C Tables 4.2.6.8 and 6.1.1.4'
O O 0.0106 0.0060 'International Tables Vol C Tables 4.2.6.8 and 6.1.1.4'
B B 0.0013 0.0007 'International Tables Vol C Tables 4.2.6.8 and 6.1.1.4'
F F 0.0171 0.0103 'International Tables Vol C Tables 4.2.6.8 and 6.1.1.4'
S S 0.1246 0.1234 'International Tables Vol C Tables 4.2.6.8 and 6.1.1.4'

loop_
_geom_angle_atom_site_label_1
_geom_angle_atom_site_label_2
_geom_angle_atom_site_label_3
_geom_angle
_geom_angle_site_symmetry_1
_geom_angle_site_symmetry_3
_geom_angle_publ_flag
N2 Pt1 N3 80.9(4) . . ?
N2 Pt1 N1 81.2(3) . . ?
N3 Pt1 N1 161.9(3) . . ?
N2 Pt1 N4 178.9(3) . 2_666 ?
N3 Pt1 N4 98.8(4) . 2_666 ?
N1 Pt1 N4 99.2(3) . 2_666 ?
C5 N1 C1 118.4(9) . . ?
C5 N1 Pt1 128.5(6) . . ?
C1 N1 Pt1 113.1(7) . . ?
C2 C1 N1 122.5(9) . . ?
C2 C1 C6 123.0(9) . . ?
N1 C1 C6 114.5(9) . . ?
C1 C2 C3 117.7(9) . . ?
C1 C2 H1 121.1 . . ?
C3 C2 H1 121.1 . . ?
C2 C3 C4 119.6(11) . . ?
C2 C3 H2 120.2 . . ?
C4 C3 H2 120.2 . . ?
C5 C4 C3 119.0(11) . . ?
C5 C4 H3 120.5 . . ?
C3 C4 H3 120.5 . . ?
N1 C5 C4 122.7(9) . . ?
N1 C5 H4 118.7 . . ?
C4 C5 H4 118.7 . . ?
C10 N2 C6 123.7(9) . . ?
C10 N2 Pt1 118.4(7) . . ?
C6 N2 Pt1 117.9(7) . . ?
N2 C6 C7 119.0(10) . . ?
N2 C6 C1 113.2(9) . . ?
C7 C6 C1 127.7(10) . . ?
C6 C7 C8 120.4(9) . . ?
C6 C7 H5 119.8 . . ?
C8 C7 H5 119.8 . . ?
C9 C8 C7 117.8(9) . . ?
C9 C8 C16 122.4(10) . . ?
C7 C8 C16 119.7(10) . . ?
C10 C9 C8 120.0(10) . . ?
C10 C9 H6 120.0 . . ?
C8 C9 H6 120.0 . . ?
N2 C10 C9 119.0(10) . . ?
N2 C10 C11 112.2(9) . . ?
C9 C10 C11 128.7(11) . . ?
C15 N3 C11 121.0(12) . . ?
C15 N3 Pt1 126.3(10) . . ?
C11 N3 Pt1 112.6(7) . . ?
N3 C11 C12 121.1(11) . . ?
N3 C11 C10 115.9(11) . . ?
C12 C11 C10 123.0(11) . . ?
C11 C12 C13 119.2(13) . . ?
C11 C12 H7 120.4 . . ?
C13 C12 H7 120.4 . . ?
C14 C13 C12 117.3(14) . . ?
C14 C13 H8 121.4 . . ?
C12 C13 H8 121.4 . . ?
C13 C14 C15 122.0(14) . . ?
C13 C14 H9 119.0 . . ?
C15 C14 H9 119.0 . . ?
N3 C15 C14 119.3(13) . . ?
N3 C15 H10 120.3 . . ?
C14 C15 H10 120.3 . . ?
C17 C16 C21 118.9(10) . . ?
C17 C16 C8 119.8(9) . . ?
C21 C16 C8 121.3(10) . . ?
C16 C17 C18 122.6(10) . . ?
C16 C17 H11 118.7 . . ?
C18 C17 H11 118.7 . . ?
C17 C18 C19 117.6(11) . . ?
C17 C18 C22 120.8(9) . . ?
C19 C18 C22 121.6(10) . . ?
C20 C19 C18 119.4(11) . . ?
C20 C19 H12 120.3 . . ?
C18 C19 H12 120.3 . . ?
C19 C20 C21 121.1(11) . . ?
C19 C20 H13 119.4 . . ?
C21 C20 H13 119.4 . . ?
C20 C21 C16 120.2(11) . . ?
C20 C21 H14 119.9 . . ?
C16 C21 H14 119.9 . . ?
C23 C22 C27 117.9(11) . . ?
C23 C22 C18 120.6(9) . . ?
C27 C22 C18 121.4(9) . . ?
C22 C23 C24 122.3(10) . . ?
C22 C23 H15 118.9 . . ?
C24 C23 H15 118.9 . . ?
C25 C24 C23 119.0(9) . . ?
C25 C24 C28 118.8(10) . . ?
C23 C24 C28 122.2(9) . . ?
C24 C25 C26 120.4(11) . . ?
C24 C25 H16 119.8 . . ?
C26 C25 H16 119.8 . . ?
C27 C26 C25 121.0(11) . . ?
C27 C26 H17 119.5 . . ?
C25 C26 H17 119.5 . . ?
C26 C27 C22 119.5(10) . . ?
C26 C27 H18 120.3 . . ?
C22 C27 H18 120.3 . . ?
C32 C28 C29 118.7(9) . . ?
C32 C28 C24 124.7(9) . . ?
C29 C28 C24 116.7(9) . . ?
N4 C29 C28 120.7(9) . . ?
N4 C29 H19 119.7 . . ?
C28 C29 H19 119.7 . . ?
C30 N4 C29 118.3(9) . . ?
C30 N4 Pt1 122.7(7) . 2_666 ?
C29 N4 Pt1 119.0(6) . 2_666 ?
N4 C30 C31 122.2(9) . . ?
N4 C30 H20 118.9 . . ?
C31 C30 H20 118.9 . . ?
C30 C31 C32 119.7(10) . . ?
C30 C31 H21 120.1 . . ?
C32 C31 H21 120.1 . . ?
C28 C32 C31 120.2(10) . . ?
C28 C32 H22 119.9 . . ?
C31 C32 H22 119.9 . . ?
C33 O1 H23 109.5 . . ?
C34 C33 C37 120.7(10) . 2_666 ?
C34 C33 O1 124.8(17) . . ?
C37 C33 O1 114.6(17) 2_666 . ?
C33 C34 C35 119.8(9) . . ?
C33 C34 H24 120.1 . . ?
C35 C34 H24 120.1 . . ?
C36 C35 C35 120.4(10) . 2_666 ?
C36 C35 C34 119.9(8) . . ?
C35 C35 C34 119.6(9) 2_666 . ?
C35 C36 C37 119.9(9) . . ?
C35 C36 H25 120.0 . . ?
C37 C36 H25 120.0 . . ?
C33 C37 C36 119.4(10) 2_666 . ?
C33 C37 H26 120.3 2_666 . ?
C36 C37 H26 120.3 . . ?
F4 B1 F1 112.6(17) . . ?
F4 B1 F2 113.9(17) . . ?
F1 B1 F2 107.3(16) . . ?
F4 B1 F3 104.5(16) . . ?
F1 B1 F3 107.0(17) . . ?
F2 B1 F3 111.3(17) . . ?
F6 B2 F8 110.8(14) . . ?
F6 B2 F7 116.8(15) . . ?
F8 B2 F7 110.2(14) . . ?
F6 B2 F5 109.4(14) . . ?
F8 B2 F5 106.0(14) . . ?
F7 B2 F5 102.9(14) . . ?
F12 B3 F10 109.8(19) . . ?
F12 B3 F11 109.2(19) . . ?
F10 B3 F11 109.2(18) . . ?
F12 B3 F9 108.0(18) . . ?
F10 B3 F9 110.8(19) . . ?
F11 B3 F9 109.9(19) . . ?
F14 B4 F13 109.8(18) . . ?
F14 B4 F16 111.5(19) . . ?
F13 B4 F16 108.1(18) . . ?
F14 B4 F15 108.6(18) . . ?
F13 B4 F15 111.1(19) . . ?
F16 B4 F15 107.8(18) . . ?
S1 O2 S2 51.7(6) . . ?
S2 C38 S1 42.0(7) . . ?
S2 C38 H27 137.8 . . ?
S1 C38 H27 109.5 . . ?
S2 C38 H28 70.1 . . ?
S1 C38 H28 109.5 . . ?
H27 C38 H28 109.5 . . ?
S2 C38 H29 110.0 . . ?
S1 C38 H29 109.5 . . ?
H27 C38 H29 109.5 . . ?
H28 C38 H29 109.5 . . ?
S2 C38 H30 109.5 . . ?
S1 C38 H30 129.8 . . ?
H27 C38 H30 60.5 . . ?
H28 C38 H30 49.2 . . ?
H29 C38 H30 120.3 . . ?
S2 C38 H31 109.5 . . ?
S1 C38 H31 118.6 . . ?
H27 C38 H31 112.5 . . ?
H28 C38 H31 96.4 . . ?
H29 C38 H31 13.5 . . ?
H30 C38 H31 109.5 . . ?
S2 C38 H32 109.5 . . ?
S1 C38 H32 67.9 . . ?
H27 C38 H32 50.9 . . ?
H28 C38 H32 151.9 . . ?
H29 C38 H32 97.2 . . ?
H30 C38 H32 109.5 . . ?
H31 C38 H32 109.5 . . ?
O2 S1 C39 96.7(16) . . ?
O2 S1 C38 96.2(10) . . ?
C39 S1 C38 96.8(16) . . ?
S1 C39 H33 109.5 . . ?
S1 C39 H34 109.5 . . ?
H33 C39 H34 109.5 . . ?
S1 C39 H35 109.5 . . ?
H33 C39 H35 109.5 . . ?
H34 C39 H35 109.5 . . ?
O2 S2 C38 103.8(11) . . ?
O2 S2 C40 106(2) . . ?
C38 S2 C40 90(2) . . ?
S2 C40 H36 109.5 . . ?
S2 C40 H37 109.5 . . ?
H36 C40 H37 109.5 . . ?
S2 C40 H38 109.5 . . ?
H36 C40 H38 109.5 . . ?
H37 C40 H38 109.5 . . ?
S4 O3 S3 49.6(9) . . ?
S3 C41 S4 41.5(7) . . ?
S3 C41 H39 138.6 . . ?
S4 C41 H39 109.5 . . ?
S3 C41 H40 108.8 . . ?
S4 C41 H40 109.5 . . ?
H39 C41 H40 109.5 . . ?
S3 C41 H41 71.1 . . ?
S4 C41 H41 109.5 . . ?
H39 C41 H41 109.5 . . ?
H40 C41 H41 109.5 . . ?
S3 C41 H42 109.5 . . ?
S4 C41 H42 128.2 . . ?
H39 C41 H42 60.8 . . ?
H40 C41 H42 121.9 . . ?
H41 C41 H42 48.8 . . ?
S3 C41 H43 109.5 . . ?
S4 C41 H43 68.2 . . ?
H39 C41 H43 50.9 . . ?
H40 C41 H43 96.7 . . ?
H41 C41 H43 152.3 . . ?
H42 C41 H43 109.5 . . ?
S3 C41 H44 109.5 . . ?
S4 C41 H44 120.2 . . ?
H39 C41 H44 111.6 . . ?
H40 C41 H44 14.6 . . ?
H41 C41 H44 95.6 . . ?
H42 C41 H44 109.5 . . ?
H43 C41 H44 109.5 . . ?
O3 S3 C41 105.4(11) . . ?
O3 S3 C42 99(3) . . ?
C41 S3 C42 105(3) . . ?
S3 C42 H45 109.5 . . ?
S3 C42 H46 109.5 . . ?
H45 C42 H46 109.5 . . ?
S3 C42 H47 109.5 . . ?
H45 C42 H47 109.5 . . ?
H46 C42 H47 109.5 . . ?
O3 S4 C41 103.1(16) . . ?
O3 S4 C43 99(3) . . ?
C41 S4 C43 91(3) . . ?
S4 C43 H48 109.5 . . ?
S4 C43 H49 109.5 . . ?
H48 C43 H49 109.5 . . ?
S4 C43 H50 109.5 . . ?
H48 C43 H50 109.5 . . ?
H49 C43 H50 109.5 . . ?
S6 O4 S5 29.9(10) . . ?
S5 C44 S6 26.0(10) . . ?
S5 C44 H51 109.5 . . ?
S6 C44 H51 130.5 . . ?
S5 C44 H52 109.5 . . ?
S6 C44 H52 86.1 . . ?
H51 C44 H52 109.5 . . ?
S5 C44 H53 109.5 . . ?
S6 C44 H53 108.4 . . ?
H51 C44 H53 109.5 . . ?
H52 C44 H53 109.5 . . ?
S5 C44 H54 130.0 . . ?
S6 C44 H54 109.5 . . ?
H51 C44 H54 87.9 . . ?
H52 C44 H54 24.6 . . ?
H53 C44 H54 107.6 . . ?
S5 C44 H55 109.1 . . ?
S6 C44 H55 109.5 . . ?
H51 C44 H55 107.1 . . ?
H52 C44 H55 112.1 . . ?
H53 C44 H55 2.9 . . ?
H54 C44 H55 109.5 . . ?
S5 C44 H56 85.9 . . ?
S6 C44 H56 109.5 . . ?
H51 C44 H56 24.8 . . ?
H52 C44 H56 126.9 . . ?
H53 C44 H56 112.3 . . ?
H54 C44 H56 109.5 . . ?
H55 C44 H56 109.5 . . ?
S5 C45 H57 109.5 . . ?
S5 C45 H58 109.5 . . ?
H57 C45 H58 109.5 . . ?
S5 C45 H59 109.5 . . ?
H57 C45 H59 109.5 . . ?
H58 C45 H59 109.5 . . ?
O4 S5 C44 113.8(16) . . ?
O4 S5 C45 101.0(15) . . ?
C44 S5 C45 90(2) . . ?
S6 C46 H60 109.5 . . ?
S6 C46 H61 109.5 . . ?
H60 C46 H61 109.5 . . ?
S6 C46 H62 109.5 . . ?
H60 C46 H62 109.5 . . ?
H61 C46 H62 109.5 . . ?
O4 S6 C44 104(2) . . ?
O4 S6 C46 96(2) . . ?
C44 S6 C46 98(2) . . ?

loop_
_geom_bond_atom_site_label_1
_geom_bond_atom_site_label_2
_geom_bond_distance
_geom_bond_site_symmetry_2
_geom_bond_publ_flag
Pt1 N2 1.934(8) . ?
Pt1 N3 2.020(10) . ?
Pt1 N1 2.026(9) . ?
Pt1 N4 2.040(8) 2_666 ?
N1 C5 1.333(13) . ?
N1 C1 1.386(11) . ?
C1 C2 1.377(14) . ?
C1 C6 1.466(14) . ?
C2 C3 1.389(15) . ?
C2 H1 0.9500 . ?
C3 C4 1.413(15) . ?
C3 H2 0.9500 . ?
C4 C5 1.362(15) . ?
C4 H3 0.9500 . ?
C5 H4 0.9500 . ?
N2 C10 1.360(13) . ?
N2 C6 1.361(13) . ?
C6 C7 1.375(13) . ?
C7 C8 1.430(15) . ?
C7 H5 0.9500 . ?
C8 C9 1.419(15) . ?
C8 C16 1.456(14) . ?
C9 C10 1.390(14) . ?
C9 H6 0.9500 . ?
C10 C11 1.448(15) . ?
N3 C15 1.345(16) . ?
N3 C11 1.379(15) . ?
C11 C12 1.391(17) . ?
C12 C13 1.427(19) . ?
C12 H7 0.9500 . ?
C13 C14 1.39(2) . ?
C13 H8 0.9500 . ?
C14 C15 1.40(2) . ?
C14 H9 0.9500 . ?
C15 H10 0.9500 . ?
C16 C17 1.372(15) . ?
C16 C21 1.407(15) . ?
C17 C18 1.402(14) . ?
C17 H11 0.9500 . ?
C18 C19 1.443(16) . ?
C18 C22 1.504(16) . ?
C19 C20 1.379(18) . ?
C19 H12 0.9500 . ?
C20 C21 1.390(15) . ?
C20 H13 0.9500 . ?
C21 H14 0.9500 . ?
C22 C23 1.379(13) . ?
C22 C27 1.424(15) . ?
C23 C24 1.379(15) . ?
C23 H15 0.9500 . ?
C24 C25 1.365(15) . ?
C24 C28 1.505(13) . ?
C25 C26 1.396(15) . ?
C25 H16 0.9500 . ?
C26 C27 1.358(18) . ?
C26 H17 0.9500 . ?
C27 H18 0.9500 . ?
C28 C32 1.356(14) . ?
C28 C29 1.401(13) . ?
C29 N4 1.393(12) . ?
C29 H19 0.9500 . ?
N4 C30 1.336(13) . ?
N4 Pt1 2.040(8) 2_666 ?
C30 C31 1.366(15) . ?
C30 H20 0.9500 . ?
C31 C32 1.380(14) . ?
C31 H21 0.9500 . ?
C32 H22 0.9500 . ?
O1 C33 1.42(2) . ?
O1 H23 0.8400 . ?
C33 C34 1.396(13) . ?
C33 C37 1.406(13) 2_666 ?
C34 C35 1.408(12) . ?
C34 H24 0.9500 . ?
C35 C36 1.398(12) . ?
C35 C35 1.405(14) 2_666 ?
C36 C37 1.406(13) . ?
C36 H25 0.9500 . ?
C37 C33 1.406(13) 2_666 ?
C37 H26 0.9500 . ?
B1 F4 1.339(18) . ?
B1 F1 1.346(18) . ?
B1 F2 1.354(18) . ?
B1 F3 1.362(18) . ?
B2 F6 1.328(16) . ?
B2 F8 1.351(16) . ?
B2 F7 1.357(17) . ?
B2 F5 1.390(17) . ?
B3 F12 1.340(19) . ?
B3 F10 1.340(18) . ?
B3 F11 1.340(18) . ?
B3 F9 1.350(18) . ?
B4 F14 1.338(18) . ?
B4 F13 1.342(18) . ?
B4 F16 1.342(18) . ?
B4 F15 1.349(18) . ?
O2 S1 1.509(11) . ?
O2 S2 1.526(14) . ?
C38 S2 1.74(3) . ?
C38 S1 1.92(2) . ?
C38 H27 0.9800 . ?
C38 H28 0.9800 . ?
C38 H29 0.9800 . ?
C38 H30 0.9800 . ?
C38 H31 0.9800 . ?
C38 H32 0.9800 . ?
S1 C39 1.89(4) . ?
C39 H33 0.9800 . ?
C39 H34 0.9800 . ?
C39 H35 0.9800 . ?
S2 C40 1.87(6) . ?
C40 H36 0.9800 . ?
C40 H37 0.9800 . ?
C40 H38 0.9800 . ?
O3 S4 1.53(3) . ?
O3 S3 1.59(2) . ?
C41 S3 1.79(2) . ?
C41 S4 1.90(3) . ?
C41 H39 0.9800 . ?
C41 H40 0.9800 . ?
C41 H41 0.9800 . ?
C41 H42 0.9800 . ?
C41 H43 0.9800 . ?
C41 H44 0.9800 . ?
S3 C42 1.91(6) . ?
C42 H45 0.9800 . ?
C42 H46 0.9800 . ?
C42 H47 0.9800 . ?
S4 C43 1.96(7) . ?
C43 H48 0.9800 . ?
C43 H49 0.9800 . ?
C43 H50 0.9800 . ?
O4 S6 1.48(3) . ?
O4 S5 1.511(19) . ?
C44 S5 1.54(3) . ?
C44 S6 1.76(4) . ?
C44 H51 0.9800 . ?
C44 H52 0.9800 . ?
C44 H53 0.9800 . ?
C44 H54 0.9800 . ?
C44 H55 0.9800 . ?
C44 H56 0.9800 . ?
C45 S5 1.88(4) . ?
C45 H57 0.9800 . ?
C45 H58 0.9800 . ?
C45 H59 0.9800 . ?
C46 S6 1.99(5) . ?
C46 H60 0.9800 . ?
C46 H61 0.9800 . ?
C46 H62 0.9800 . ?

loop_
_geom_torsion_atom_site_label_1
_geom_torsion_atom_site_label_2
_geom_torsion_atom_site_label_3
_geom_torsion_atom_site_label_4
_geom_torsion
_geom_torsion_site_symmetry_1
_geom_torsion_site_symmetry_2
_geom_torsion_site_symmetry_3
_geom_torsion_site_symmetry_4
_geom_torsion_publ_flag
N2 Pt1 N1 C5 -179.0(8) . . . . ?
N3 Pt1 N1 C5 174.5(10) . . . . ?
N4 Pt1 N1 C5 0.0(8) 2_666 . . . ?
N2 Pt1 N1 C1 -0.2(6) . . . . ?
N3 Pt1 N1 C1 -6.8(14) . . . . ?
N4 Pt1 N1 C1 178.8(6) 2_666 . . . ?
C5 N1 C1 C2 -1.7(13) . . . . ?
Pt1 N1 C1 C2 179.4(7) . . . . ?
C5 N1 C1 C6 177.5(8) . . . . ?
Pt1 N1 C1 C6 -1.4(9) . . . . ?
N1 C1 C2 C3 0.2(14) . . . . ?
C6 C1 C2 C3 -179.0(9) . . . . ?
C1 C2 C3 C4 0.3(14) . . . . ?
C2 C3 C4 C5 0.8(15) . . . . ?
C1 N1 C5 C4 2.8(13) . . . . ?
Pt1 N1 C5 C4 -178.5(7) . . . . ?
C3 C4 C5 N1 -2.4(15) . . . . ?
N3 Pt1 N2 C10 -1.2(6) . . . . ?
N1 Pt1 N2 C10 -179.2(6) . . . . ?
N4 Pt1 N2 C10 69(20) 2_666 . . . ?
N3 Pt1 N2 C6 179.9(7) . . . . ?
N1 Pt1 N2 C6 2.0(6) . . . . ?
N4 Pt1 N2 C6 -109(20) 2_666 . . . ?
C10 N2 C6 C7 -0.3(13) . . . . ?
Pt1 N2 C6 C7 178.5(6) . . . . ?
C10 N2 C6 C1 178.0(7) . . . . ?
Pt1 N2 C6 C1 -3.2(9) . . . . ?
C2 C1 C6 N2 -177.9(8) . . . . ?
N1 C1 C6 N2 2.9(11) . . . . ?
C2 C1 C6 C7 0.2(14) . . . . ?
N1 C1 C6 C7 -179.0(8) . . . . ?
N2 C6 C7 C8 -2.7(13) . . . . ?
C1 C6 C7 C8 179.3(8) . . . . ?
C6 C7 C8 C9 3.4(13) . . . . ?
C6 C7 C8 C16 -175.5(8) . . . . ?
C7 C8 C9 C10 -1.2(13) . . . . ?
C16 C8 C9 C10 177.7(8) . . . . ?
C6 N2 C10 C9 2.5(13) . . . . ?
Pt1 N2 C10 C9 -176.3(6) . . . . ?
C6 N2 C10 C11 179.4(8) . . . . ?
Pt1 N2 C10 C11 0.6(10) . . . . ?
C8 C9 C10 N2 -1.6(13) . . . . ?
C8 C9 C10 C11 -178.0(9) . . . . ?
N2 Pt1 N3 C15 178.1(11) . . . . ?
N1 Pt1 N3 C15 -175.4(10) . . . . ?
N4 Pt1 N3 C15 -0.9(11) 2_666 . . . ?
N2 Pt1 N3 C11 1.6(7) . . . . ?
N1 Pt1 N3 C11 8.1(16) . . . . ?
N4 Pt1 N3 C11 -177.4(7) 2_666 . . . ?
C15 N3 C11 C12 4.5(17) . . . . ?
Pt1 N3 C11 C12 -178.8(9) . . . . ?
C15 N3 C11 C10 -178.5(11) . . . . ?
Pt1 N3 C11 C10 -1.8(12) . . . . ?
N2 C10 C11 N3 0.8(13) . . . . ?
C9 C10 C11 N3 177.4(9) . . . . ?
N2 C10 C11 C12 177.8(10) . . . . ?
C9 C10 C11 C12 -5.6(17) . . . . ?
N3 C11 C12 C13 -2.6(19) . . . . ?
C10 C11 C12 C13 -179.4(12) . . . . ?
C11 C12 C13 C14 0(2) . . . . ?
C12 C13 C14 C15 0(3) . . . . ?
C11 N3 C15 C14 -4(2) . . . . ?
Pt1 N3 C15 C14 179.9(12) . . . . ?
C13 C14 C15 N3 2(3) . . . . ?
C9 C8 C16 C17 -141.3(10) . . . . ?
C7 C8 C16 C17 37.6(14) . . . . ?
C9 C8 C16 C21 36.9(15) . . . . ?
C7 C8 C16 C21 -144.2(10) . . . . ?
C21 C16 C17 C18 2.1(17) . . . . ?
C8 C16 C17 C18 -179.7(10) . . . . ?
C16 C17 C18 C19 0.1(17) . . . . ?
C16 C17 C18 C22 -180.0(11) . . . . ?
C17 C18 C19 C20 -0.3(18) . . . . ?
C22 C18 C19 C20 179.8(12) . . . . ?
C18 C19 C20 C21 -2(2) . . . . ?
C19 C20 C21 C16 4.0(19) . . . . ?
C17 C16 C21 C20 -4.1(17) . . . . ?
C8 C16 C21 C20 177.7(11) . . . . ?
C17 C18 C22 C23 40.7(18) . . . . ?
C19 C18 C22 C23 -139.3(12) . . . . ?
C17 C18 C22 C27 -137.2(13) . . . . ?
C19 C18 C22 C27 42.7(19) . . . . ?
C27 C22 C23 C24 1.0(19) . . . . ?
C18 C22 C23 C24 -177.0(11) . . . . ?
C22 C23 C24 C25 -1.3(19) . . . . ?
C22 C23 C24 C28 -178.4(11) . . . . ?
C23 C24 C25 C26 0(2) . . . . ?
C28 C24 C25 C26 177.5(13) . . . . ?
C24 C25 C26 C27 1(2) . . . . ?
C25 C26 C27 C22 -1(2) . . . . ?
C23 C22 C27 C26 0(2) . . . . ?
C18 C22 C27 C26 178.3(14) . . . . ?
C25 C24 C28 C32 -40.2(19) . . . . ?
C23 C24 C28 C32 136.8(13) . . . . ?
C25 C24 C28 C29 140.0(12) . . . . ?
C23 C24 C28 C29 -42.9(17) . . . . ?
C32 C28 C29 N4 3.3(18) . . . . ?
C24 C28 C29 N4 -176.9(11) . . . . ?
C28 C29 N4 C30 0.4(17) . . . . ?
C28 C29 N4 Pt1 -179.1(9) . . . 2_666 ?
C29 N4 C30 C31 -1.9(18) . . . . ?
Pt1 N4 C30 C31 177.6(9) 2_666 . . . ?
N4 C30 C31 C32 0(2) . . . . ?
C29 C28 C32 C31 -5.5(19) . . . . ?
C24 C28 C32 C31 174.8(12) . . . . ?
C30 C31 C32 C28 4(2) . . . . ?
C37 C33 C34 C35 0(2) 2_666 . . . ?
O1 C33 C34 C35 -179.2(15) . . . . ?
C33 C34 C35 C36 -177.5(13) . . . . ?
C33 C34 C35 C35 -1(2) . . . 2_666 ?
C35 C35 C36 C37 5(2) 2_666 . . . ?
C34 C35 C36 C37 -178.7(13) . . . . ?
C35 C36 C37 C33 -4(2) . . . 2_666 ?
S2 O2 S1 C39 -43.4(15) . . . . ?
S2 O2 S1 C38 54.3(10) . . . . ?
S2 C38 S1 O2 -56.8(8) . . . . ?
S2 C38 S1 C39 40.7(16) . . . . ?
S1 O2 S2 C38 -67.1(12) . . . . ?
S1 O2 S2 C40 27(2) . . . . ?
S1 C38 S2 O2 58.0(9) . . . . ?
S1 C38 S2 C40 -48.8(18) . . . . ?
S4 O3 S3 C41 61.9(13) . . . . ?
S4 O3 S3 C42 -46(3) . . . . ?
S4 C41 S3 O3 -54.8(13) . . . . ?
S4 C41 S3 C42 49(3) . . . . ?
S3 O3 S4 C41 -55.5(11) . . . . ?
S3 O3 S4 C43 37(3) . . . . ?
S3 C41 S4 O3 57.4(14) . . . . ?
S3 C41 S4 C43 -42(3) . . . . ?
S6 O4 S5 C44 85(4) . . . . ?
S6 O4 S5 C45 -10(3) . . . . ?
S6 C44 S5 O4 -72(3) . . . . ?
S6 C44 S5 C45 30(3) . . . . ?
S5 O4 S6 C44 -56(3) . . . . ?
S5 O4 S6 C46 44(3) . . . . ?
S5 C44 S6 O4 67(2) . . . . ?
S5 C44 S6 C46 -32(3) . . . . ?
